data_2100226
loop_
_publ_author_name
'Edwards, David J.'
'Pritchard, Robin G.'
'Wallace, Timothy W.'

_publ_section_title
;
 Fine-tuning of biaryl dihedral angles: structural characterization of
 five homologous three-atom bridged biphenyls by X-ray crystallography
;
_journal_issue 3
_journal_name_full 'Acta Crystallographica Section B'
_journal_page_first 335
_journal_page_last 345
_journal_paper_doi 10.1107/S0108768105006713
_journal_volume 61
_journal_year 2005
_chemical_formula_moiety 'C20 H24 O8 S1'
_chemical_formula_sum 'C20 H24 O8 S'
_chemical_formula_weight 424.45
_chemical_name_systematic
;
5,7-dihydro-1,2,3,9,10,11-hexamethoxydibenzo[c,e]thiepine 6,6-dioxide
;
_space_group_IT_number 14
_symmetry_cell_setting monoclinic
_symmetry_space_group_name_Hall '-P 2yn'
_symmetry_space_group_name_H-M 'P 1 21/n 1'
_atom_sites_solution_hydrogens geom
_atom_sites_solution_primary direct
_atom_sites_solution_secondary difmap
_audit_conform_dict_name cif_core.dic
_audit_conform_dict_version 2.2
_audit_creation_method 'WinGX routine CIF_UPDATE'
_cell_angle_alpha 90
_cell_angle_beta 106.2770
_cell_angle_gamma 90
_cell_formula_units_Z 4
_cell_length_a 8.7886(2)
_cell_length_b 15.3454(3)
_cell_length_c 15.4972(4)
_cell_measurement_reflns_used 21800
_cell_measurement_temperature 150(2)
_cell_measurement_theta_max 27.485
_cell_measurement_theta_min 1.018
_cell_volume 2006.25(8)
_computing_cell_refinement 'HKL Scalepack (Otwinowski & Minor 1997)'
_computing_data_collection 'Collect (Nonius BV, 1997-2000)'
_computing_data_reduction 'HKL Denzo and Scalepack (Otwinowski & Minor 1997)'
_computing_molecular_graphics 'Ortep-3 for Windows (Farrugia, 1997)'
_computing_publication_material 'WinGX publication routines (Farrugia, 1999)'
_computing_structure_refinement 'SHELXL-97 (Sheldrick, 1997)'
_computing_structure_solution 'SHELXS-97 (Sheldrick, 1997)'
_diffrn_ambient_temperature 150(2)
_diffrn_measured_fraction_theta_full 0.997
_diffrn_measured_fraction_theta_max 0.997
_diffrn_measurement_device '95mm CCD camera on \k-goniostat'
_diffrn_measurement_device_type KappaCCD
_diffrn_measurement_method 'CCD rotation images, thick slices'
_diffrn_radiation_monochromator graphite
_diffrn_radiation_type MoK\a
_diffrn_radiation_wavelength 0.71073
_diffrn_reflns_av_R_equivalents 0.057
_diffrn_reflns_limit_h_max 11
_diffrn_reflns_limit_h_min -11
_diffrn_reflns_limit_k_max 19
_diffrn_reflns_limit_k_min -19
_diffrn_reflns_limit_l_max 20
_diffrn_reflns_limit_l_min -18
_diffrn_reflns_number 30410
_diffrn_reflns_reduction_process
;
 Scaled and merged with SORTAV
 R.H. Blessing, (1987) Cryst. Rev. 1, 3-58
 R.H. Blessing, (1989) J. Appl. Cryst. 22, 396-397
;
_diffrn_reflns_theta_full 27.46
_diffrn_reflns_theta_max 27.46
_diffrn_reflns_theta_min 3.09
_exptl_absorpt_coefficient_mu 0.207
_exptl_absorpt_correction_T_max 1.014
_exptl_absorpt_correction_T_min 0.98
_exptl_absorpt_correction_type multi-scan
_exptl_absorpt_process_details
;
 R.H. Blessing, Acta Cryst. (1995), A51, 33-38
;
_exptl_crystal_colour colourless
_exptl_crystal_density_diffrn 1.405
_exptl_crystal_density_method 'not measured'
_exptl_crystal_description prism
_exptl_crystal_F_000 896
_exptl_crystal_size_max 0.25
_exptl_crystal_size_mid 0.2
_exptl_crystal_size_min 0.15
_refine_diff_density_max 0.257
_refine_diff_density_min -0.393
_refine_ls_extinction_coef 0.0072(11)
_refine_ls_extinction_expression Fc^*^=kFc[1+0.001xFc^2^\l^3^/sin(2\q)]^-1/4^
_refine_ls_extinction_method SHELXL
_refine_ls_goodness_of_fit_ref 1.022
_refine_ls_hydrogen_treatment mixed
_refine_ls_matrix_type full
_refine_ls_number_parameters 359
_refine_ls_number_reflns 4583
_refine_ls_number_restraints 0
_refine_ls_restrained_S_all 1.022
_refine_ls_R_factor_all 0.0657
_refine_ls_R_factor_gt 0.0411
_refine_ls_shift/su_max 0.005
_refine_ls_shift/su_mean 0
_refine_ls_structure_factor_coef Fsqd
_refine_ls_weighting_details 'calc w=1/[\s^2^(Fo^2^)+(0.0451P)^2^+0.9601P] where P=(Fo^2^+2Fc^2^)/3'
_refine_ls_weighting_scheme calc
_refine_ls_wR_factor_gt 0.0923
_refine_ls_wR_factor_ref 0.104
_reflns_number_gt 3388
_reflns_number_total 4583
_reflns_threshold_expression >2sigma(I)
_cod_data_source_file sx5028.cif
_cod_data_source_block sulfone
_cod_original_sg_symbol_H-M 'P 21/n'
_cod_database_code 2100226

loop_
_symmetry_equiv_pos_as_xyz
'x, y, z'
'-x+1/2, y+1/2, -z+1/2'
'-x, -y, -z'
'x-1/2, -y-1/2, z-1/2'

loop_
_atom_site_label
_atom_site_fract_x
_atom_site_fract_y
_atom_site_fract_z
_atom_site_U_iso_or_equiv
_atom_site_adp_type
_atom_site_calc_flag
_atom_site_refinement_flags
_atom_site_occupancy
_atom_site_disorder_assembly
_atom_site_disorder_group
_atom_site_type_symbol
C1 0.7995(2) 0.34436(11) 0.49995(11) 0.0218(4) Uani d . 1 . . C
C2 0.9578(2) 0.36152(11) 0.54564(12) 0.0226(4) Uani d . 1 . . C
C3 1.0768(2) 0.30216(11) 0.54148(12) 0.0238(4) Uani d . 1 . . C
C4 1.0359(2) 0.22407(11) 0.49598(12) 0.0241(4) Uani d . 1 . . C
C4A 0.8777(2) 0.20595(11) 0.45292(11) 0.0222(4) Uani d . 1 . . C
C5 0.8376(2) 0.11862(11) 0.40784(13) 0.0245(4) Uani d . 1 . . C
C7 0.6126(2) 0.11438(12) 0.50394(12) 0.0240(4) Uani d . 1 . . C
C7A 0.5201(2) 0.16875(11) 0.42681(12) 0.0233(4) Uani d . 1 . . C
C8 0.3672(2) 0.14309(12) 0.37870(13) 0.0269(4) Uani d . 1 . . C
C9 0.2787(2) 0.19511(12) 0.30995(13) 0.0305(4) Uani d . 1 . . C
C010 0.7574(2) 0.26612(11) 0.45174(12) 0.0225(4) Uani d . 1 . . C
C10 0.3419(2) 0.27306(12) 0.28921(12) 0.0287(4) Uani d . 1 . . C
C11 0.4969(2) 0.29688(11) 0.33510(12) 0.0254(4) Uani d . 1 . . C
C11A 0.5891(2) 0.24470(11) 0.40486(12) 0.0234(4) Uani d . 1 . . C
C12 0.6937(3) 0.48870(12) 0.47979(15) 0.0315(4) Uani d . 1 . . C
C13 1.0371(5) 0.42582(19) 0.68788(16) 0.0565(8) Uani d . 1 . . C
C14 1.3515(3) 0.27458(17) 0.5670(2) 0.0456(6) Uani d . 1 . . C
C15 0.0835(3) 0.08715(15) 0.24673(16) 0.0404(5) Uani d . 1 . . C
C16 0.1442(3) 0.37914(16) 0.25046(17) 0.0453(6) Uani d . 1 . . C
C17 0.6114(3) 0.36332(18) 0.23188(17) 0.0478(6) Uani d . 1 . . C
O1 0.68036(14) 0.39925(7) 0.50612(8) 0.0256(3) Uani d . 1 . . O
O2 0.99568(15) 0.43757(8) 0.59425(8) 0.0286(3) Uani d . 1 . . O
O3 1.22822(14) 0.32560(8) 0.58625(9) 0.0305(3) Uani d . 1 . . O
O6A 0.86896(15) 0.01927(8) 0.55267(9) 0.0320(3) Uani d . 1 . . O
O6B 0.66782(16) -0.02143(8) 0.41224(9) 0.0344(3) Uani d . 1 . . O
O9 0.12642(17) 0.17617(9) 0.26091(11) 0.0463(4) Uani d . 1 . . O
O10 0.25441(16) 0.32601(9) 0.22129(9) 0.0362(3) Uani d . 1 . . O
O11 0.56027(16) 0.37245(8) 0.31174(9) 0.0318(3) Uani d . 1 . . O
S6 0.75182(5) 0.04630(3) 0.47175(3) 0.02502(14) Uani d . 1 . . S
H4 1.118(2) 0.1820(12) 0.4945(13) 0.025(5) Uiso d . 1 . . H
H5A 0.757(2) 0.1224(12) 0.3486(14) 0.026(5) Uiso d . 1 . . H
H5B 0.926(3) 0.0871(13) 0.4014(13) 0.030(5) Uiso d . 1 . . H
H7A 0.543(2) 0.0736(13) 0.5257(13) 0.027(5) Uiso d . 1 . . H
H7B 0.671(2) 0.1491(13) 0.5517(14) 0.029(5) Uiso d . 1 . . H
H8 0.322(3) 0.0888(14) 0.3948(15) 0.039(6) Uiso d . 1 . . H
H12A 0.585(4) 0.5101(18) 0.4482(19) 0.071(8) Uiso d . 1 . . H
H12B 0.732(3) 0.5230(18) 0.533(2) 0.069(8) Uiso d . 1 . . H
H12C 0.764(3) 0.4942(17) 0.4404(18) 0.061(8) Uiso d . 1 . . H
H13A 0.946(4) 0.408(2) 0.699(2) 0.081(12) Uiso d . 1 . . H
H13B 1.061(3) 0.4816(17) 0.7175(16) 0.051(7) Uiso d . 1 . . H
H13C 1.122(5) 0.379(2) 0.709(3) 0.111(13) Uiso d . 1 . . H
H14A 1.351(3) 0.2169(17) 0.5937(17) 0.051(7) Uiso d . 1 . . H
H14B 1.449(3) 0.3019(16) 0.5963(17) 0.050(7) Uiso d . 1 . . H
H14C 1.334(3) 0.2751(15) 0.4961(19) 0.051(7) Uiso d . 1 . . H
H15A 0.155(4) 0.0632(19) 0.210(2) 0.077(9) Uiso d . 1 . . H
H15B -0.028(3) 0.0859(14) 0.2125(15) 0.043(6) Uiso d . 1 . . H
H15C 0.091(3) 0.0574(17) 0.3031(19) 0.061(8) Uiso d . 1 . . H
H16A 0.061(4) 0.342(2) 0.273(2) 0.080(10) Uiso d . 1 . . H
H16B 0.087(3) 0.4181(16) 0.1982(18) 0.054(7) Uiso d . 1 . . H
H16C 0.198(3) 0.4162(17) 0.3017(18) 0.054(7) Uiso d . 1 . . H
H17A 0.697(3) 0.3171(19) 0.2422(19) 0.068(8) Uiso d . 1 . . H
H17B 0.521(4) 0.341(2) 0.181(2) 0.080(10) Uiso d . 1 . . H
H17C 0.659(3) 0.4188(19) 0.2214(18) 0.065(8) Uiso d . 1 . . H

loop_
_atom_site_aniso_label
_atom_site_aniso_U_11
_atom_site_aniso_U_22
_atom_site_aniso_U_33
_atom_site_aniso_U_12
_atom_site_aniso_U_13
_atom_site_aniso_U_23
C1 0.0217(8) 0.0216(8) 0.0226(9) 0.0040(7) 0.0068(7) 0.0048(7)
C2 0.0253(9) 0.0202(8) 0.0221(9) -0.0011(7) 0.0062(7) 0.0002(7)
C3 0.0206(9) 0.0255(9) 0.0230(9) -0.0009(7) 0.0025(7) -0.0004(7)
C4 0.0215(9) 0.0247(9) 0.0254(9) 0.0042(7) 0.0053(7) 0.0004(7)
C4A 0.0217(9) 0.0229(8) 0.0199(9) 0.0010(7) 0.0022(7) 0.0001(7)
C5 0.0224(9) 0.0231(9) 0.0258(10) 0.0022(7) 0.0031(8) -0.0020(7)
C7 0.0208(9) 0.0240(9) 0.0251(9) 0.0007(7) 0.0028(8) -0.0003(7)
C7A 0.0209(9) 0.0235(8) 0.0235(9) 0.0039(7) 0.0030(7) -0.0026(7)
C8 0.0216(9) 0.0265(9) 0.0303(10) 0.0009(7) 0.0036(8) -0.0030(8)
C9 0.0223(9) 0.0334(10) 0.0301(10) 0.0039(8) -0.0019(8) -0.0079(8)
C010 0.0214(9) 0.0231(8) 0.0213(9) 0.0019(7) 0.0030(7) 0.0038(7)
C10 0.0275(10) 0.0328(10) 0.0210(9) 0.0094(8) -0.0012(8) -0.0018(7)
C11 0.0274(9) 0.0236(9) 0.0242(9) 0.0046(7) 0.0057(8) -0.0009(7)
C11A 0.0209(8) 0.0247(9) 0.0225(9) 0.0036(7) 0.0026(7) -0.0031(7)
C12 0.0347(11) 0.0210(9) 0.0378(12) 0.0045(8) 0.0082(10) 0.0051(8)
C13 0.096(2) 0.0431(14) 0.0278(12) 0.0129(15) 0.0129(14) -0.0085(10)
C14 0.0190(10) 0.0484(14) 0.0636(17) 0.0026(10) 0.0020(10) -0.0235(13)
C15 0.0336(12) 0.0444(13) 0.0354(12) -0.0108(10) -0.0032(10) 0.0043(10)
C16 0.0464(14) 0.0421(13) 0.0407(13) 0.0216(11) 0.0011(11) -0.0017(11)
C17 0.0549(15) 0.0520(15) 0.0411(14) 0.0045(13) 0.0210(12) 0.0092(11)
O1 0.0242(6) 0.0209(6) 0.0325(7) 0.0038(5) 0.0094(5) 0.0018(5)
O2 0.0312(7) 0.0249(6) 0.0280(7) -0.0021(5) 0.0057(6) -0.0048(5)
O3 0.0194(6) 0.0333(7) 0.0356(8) 0.0004(5) 0.0027(6) -0.0107(6)
O6A 0.0284(7) 0.0319(7) 0.0321(7) 0.0085(6) 0.0030(6) 0.0074(6)
O6B 0.0325(7) 0.0268(7) 0.0417(8) -0.0047(6) 0.0068(6) -0.0089(6)
O9 0.0270(7) 0.0386(8) 0.0565(10) 0.0029(6) -0.0158(7) -0.0092(7)
O10 0.0341(8) 0.0401(8) 0.0274(7) 0.0156(6) -0.0027(6) 0.0025(6)
O11 0.0375(8) 0.0290(7) 0.0275(7) 0.0035(6) 0.0067(6) 0.0057(5)
S6 0.0228(2) 0.0213(2) 0.0281(3) 0.00192(17) 0.00245(18) -0.00060(17)

loop_
_atom_type_symbol
_atom_type_description
_atom_type_scat_dispersion_real
_atom_type_scat_dispersion_imag
_atom_type_scat_source
C C 0.0033 0.0016 'International Tables Vol C Tables 4.2.6.8 and 6.1.1.4'
H H 0 0 'International Tables Vol C Tables 4.2.6.8 and 6.1.1.4'
O O 0.0106 0.006 'International Tables Vol C Tables 4.2.6.8 and 6.1.1.4'
S S 0.1246 0.1234 'International Tables Vol C Tables 4.2.6.8 and 6.1.1.4'

loop_
_geom_angle_atom_site_label_1
_geom_angle_atom_site_label_2
_geom_angle_atom_site_label_3
_geom_angle
O1 C1 C2 121.41(15)
O1 C1 C010 118.02(15)
C2 C1 C010 120.39(16)
O2 C2 C1 119.35(15)
O2 C2 C3 120.41(15)
C1 C2 C3 120.24(15)
O3 C3 C4 124.29(16)
O3 C3 C2 116.03(15)
C4 C3 C2 119.65(16)
C3 C4 C4A 119.92(16)
C3 C4 H4 119.8(11)
C4A C4 H4 120.2(11)
C4 C4A C010 121.60(16)
C4 C4A C5 118.22(16)
C010 C4A C5 120.18(15)
C4A C5 S6 112.05(13)
C4A C5 H5A 113.0(11)
S6 C5 H5A 104.1(11)
C4A C5 H5B 114.2(12)
S6 C5 H5B 103.2(12)
H5A C5 H5B 109.4(16)
C7A C7 S6 111.40(13)
C7A C7 H7A 112.0(11)
S6 C7 H7A 105.0(11)
C7A C7 H7B 111.6(12)
S6 C7 H7B 106.6(12)
H7A C7 H7B 110.0(17)
C8 C7A C11A 121.48(16)
C8 C7A C7 119.63(16)
C11A C7A C7 118.88(15)
C9 C8 C7A 119.83(18)
C9 C8 H8 120.3(13)
C7A C8 H8 119.8(13)
O9 C9 C8 123.73(18)
O9 C9 C10 116.37(17)
C8 C9 C10 119.87(17)
C4A C010 C1 118.05(15)
C4A C010 C11A 120.24(15)
C1 C010 C11A 121.62(15)
O10 C10 C9 120.51(16)
O10 C10 C11 119.31(17)
C9 C10 C11 120.14(16)
O11 C11 C10 119.65(16)
O11 C11 C11A 119.53(16)
C10 C11 C11A 120.82(17)
C7A C11A C11 117.76(16)
C7A C11A C010 120.25(15)
C11 C11A C010 121.93(16)
O1 C12 H12A 108.0(16)
O1 C12 H12B 108.4(17)
H12A C12 H12B 107(2)
O1 C12 H12C 111.8(15)
H12A C12 H12C 110(2)
H12B C12 H12C 111(2)
O2 C13 H13A 105(2)
O2 C13 H13B 109.6(14)
H13A C13 H13B 105(3)
O2 C13 H13C 112(2)
H13A C13 H13C 109(3)
H13B C13 H13C 115(3)
O3 C14 H14A 108.3(15)
O3 C14 H14B 106.9(15)
H14A C14 H14B 108(2)
O3 C14 H14C 108.0(13)
H14A C14 H14C 115(2)
H14B C14 H14C 110(2)
O9 C15 H15A 104.7(17)
O9 C15 H15B 106.7(13)
H15A C15 H15B 112(2)
O9 C15 H15C 111.4(15)
H15A C15 H15C 115(2)
H15B C15 H15C 107(2)
O10 C16 H16A 112.8(17)
O10 C16 H16B 108.0(15)
H16A C16 H16B 110(2)
O10 C16 H16C 111.5(15)
H16A C16 H16C 106(2)
H16B C16 H16C 109(2)
O11 C17 H17A 109.2(16)
O11 C17 H17B 109.6(18)
H17A C17 H17B 106(2)
O11 C17 H17C 107.9(17)
H17A C17 H17C 108(2)
H17B C17 H17C 116(2)
C1 O1 C12 116.14(14)
C2 O2 C13 114.13(16)
C3 O3 C14 115.84(15)
C9 O9 C15 117.77(16)
C10 O10 C16 112.08(16)
C11 O11 C17 113.04(17)
O6A S6 O6B 117.37(8)
O6A S6 C7 107.69(8)
O6B S6 C7 109.37(9)
O6A S6 C5 110.55(9)
O6B S6 C5 108.15(9)
C7 S6 C5 102.71(9)

loop_
_geom_bond_atom_site_label_1
_geom_bond_atom_site_label_2
_geom_bond_site_symmetry_2
_geom_bond_distance
_geom_bond_publ_flag
C1 O1 . 1.368(2) ?
C1 C2 . 1.398(2) ?
C1 C010 . 1.408(2) ?
C2 O2 . 1.378(2) ?
C2 C3 . 1.402(2) ?
C3 O3 . 1.365(2) ?
C3 C4 . 1.386(2) ?
C4 C4A . 1.391(2) ?
C4 H4 . 0.97(2) ?
C4A C010 . 1.400(2) ?
C4A C5 . 1.507(2) ?
C5 S6 . 1.7886(19) ?
C5 H5A . 0.99(2) ?
C5 H5B . 0.95(2) ?
C7 C7A . 1.497(2) ?
C7 S6 . 1.7830(18) ?
C7 H7A . 1.00(2) ?
C7 H7B . 0.94(2) ?
C7A C8 . 1.398(2) ?
C7A C11A . 1.399(3) ?
C8 C9 . 1.383(3) ?
C8 H8 . 0.98(2) ?
C9 O9 . 1.372(2) ?
C9 C10 . 1.394(3) ?
C010 C11A . 1.490(2) ?
C10 O10 . 1.381(2) ?
C10 C11 . 1.397(3) ?
C11 O11 . 1.378(2) ?
C11 C11A . 1.406(2) ?
C12 O1 . 1.446(2) ?
C12 H12A . 1.00(3) ?
C12 H12B . 0.96(3) ?
C12 H12C . 0.98(3) ?
C13 O2 . 1.405(3) ?
C13 H13A . 0.91(3) ?
C13 H13B . 0.97(3) ?
C13 H13C . 1.02(4) ?
C14 O3 . 1.435(2) ?
C14 H14A . 0.98(3) ?
C14 H14B . 0.94(3) ?
C14 H14C . 1.07(3) ?
C15 O9 . 1.418(3) ?
C15 H15A . 1.02(3) ?
C15 H15B . 0.97(2) ?
C15 H15C . 0.97(3) ?
C16 O10 . 1.433(3) ?
C16 H16A . 1.05(3) ?
C16 H16B . 1.02(3) ?
C16 H16C . 0.98(3) ?
C17 O11 . 1.437(3) ?
C17 H17A . 1.01(3) ?
C17 H17B . 1.00(3) ?
C17 H17C . 0.98(3) ?
O6A S6 . 1.4425(13) ?
O6B S6 . 1.4472(13) ?

loop_
_geom_torsion_atom_site_label_1
_geom_torsion_atom_site_label_2
_geom_torsion_atom_site_label_3
_geom_torsion_atom_site_label_4
_geom_torsion
O1 C1 C2 O2 -3.4(2)
C010 C1 C2 O2 -178.37(15)
O1 C1 C2 C3 177.05(16)
C010 C1 C2 C3 2.1(3)
O2 C2 C3 O3 -1.3(2)
C1 C2 C3 O3 178.30(15)
O2 C2 C3 C4 176.85(16)
C1 C2 C3 C4 -3.6(3)
O3 C3 C4 C4A 179.51(17)
C2 C3 C4 C4A 1.6(3)
C3 C4 C4A C010 2.0(3)
C3 C4 C4A C5 -177.24(16)
C4 C4A C5 S6 104.21(17)
C010 C4A C5 S6 -75.08(19)
S6 C7 C7A C8 99.79(18)
S6 C7 C7A C11A -80.52(18)
C11A C7A C8 C9 -2.5(3)
C7 C7A C8 C9 177.14(17)
C7A C8 C9 O9 -178.22(18)
C7A C8 C9 C10 -0.3(3)
C4 C4A C010 C1 -3.5(3)
C5 C4A C010 C1 175.74(15)
C4 C4A C010 C11A 179.91(16)
C5 C4A C010 C11A -0.8(3)
O1 C1 C010 C4A -173.71(15)
C2 C1 C010 C4A 1.5(3)
O1 C1 C010 C11A 2.8(2)
C2 C1 C010 C11A 177.97(16)
O9 C9 C10 O10 -1.4(3)
C8 C9 C10 O10 -179.44(17)
O9 C9 C10 C11 -179.20(17)
C8 C9 C10 C11 2.7(3)
O10 C10 C11 O11 -0.3(3)
C9 C10 C11 O11 177.56(17)
O10 C10 C11 C11A 179.73(16)
C9 C10 C11 C11A -2.4(3)
C8 C7A C11A C11 2.8(3)
C7 C7A C11A C11 -176.87(16)
C8 C7A C11A C010 -174.35(16)
C7 C7A C11A C010 6.0(2)
O11 C11 C11A C7A 179.69(16)
C10 C11 C11A C7A -0.3(3)
O11 C11 C11A C010 -3.2(3)
C10 C11 C11A C010 176.77(17)
C4A C010 C11A C7A 54.9(2)
C1 C010 C11A C7A -121.53(19)
C4A C010 C11A C11 -122.14(19)
C1 C010 C11A C11 61.4(2)
C2 C1 O1 C12 57.4(2)
C010 C1 O1 C12 -127.54(17)
C1 C2 O2 C13 106.9(2)
C3 C2 O2 C13 -73.5(3)
C4 C3 O3 C14 14.4(3)
C2 C3 O3 C14 -167.5(2)
C8 C9 O9 C15 -31.5(3)
C10 C9 O9 C15 150.5(2)
C9 C10 O10 C16 81.1(2)
C11 C10 O10 C16 -101.1(2)
C10 C11 O11 C17 -78.3(2)
C11A C11 O11 C17 101.7(2)
C7A C7 S6 O6A 161.07(12)
C7A C7 S6 O6B -70.34(15)
C7A C7 S6 C5 44.36(15)
C4A C5 S6 O6A -70.03(14)
C4A C5 S6 O6B 160.20(12)
C4A C5 S6 C7 44.62(15)

loop_
_cod_related_entry_id
_cod_related_entry_database
_cod_related_entry_code
1 ChemSpider 21140103
